data_2015836
loop_
_publ_author_name
'Lemmerer, Andreas'
'Billing, David G.'
'Reisinger, Sandra A.'

_publ_section_title
;
 Isostructural crystal packing and hydrogen bonding in alkylammonium
 tin(IV) chloride compounds
;
_journal_coeditor_code BM3022
_journal_issue 3
_journal_name_full 'Acta Crystallographica Section C'
_journal_page_first m97
_journal_page_last m100
_journal_paper_doi 10.1107/S0108270107004659
_journal_volume 63
_journal_year 2007
_chemical_formula_iupac '(C4 H12 N)2 [Sn Cl6]'
_chemical_formula_moiety '2(C4 H12 N +), Cl6 Sn 2-'
_chemical_formula_sum 'C8 H24 Cl6 N2 Sn'
_chemical_formula_weight 479.68
_chemical_name_systematic
;
butylammonium hexachloridotin(IV)
;
_space_group_IT_number 62
_symmetry_cell_setting orthorhombic
_symmetry_space_group_name_Hall '-P 2ac 2n'
_symmetry_space_group_name_H-M 'P n m a'
_audit_creation_method 'WinGX routine CIF_UPDATE'
_cell_angle_alpha 90
_cell_angle_beta 90
_cell_angle_gamma 90
_cell_formula_units_Z 4
_cell_length_a 12.1624(4)
_cell_length_b 7.2782(2)
_cell_length_c 21.4837(7)
_cell_measurement_reflns_used 6210
_cell_measurement_temperature 243(2)
_cell_measurement_theta_max 28.27
_cell_measurement_theta_min 2.53
_cell_volume 1901.75(10)
_computing_cell_refinement 'SAINT-Plus (Bruker, 2004)'
_computing_data_collection 'APEX2 (Bruker, 2005)'
_computing_data_reduction 'SAINT-Plus and XPREP (Bruker, 2004)'
_computing_molecular_graphics
;
Ortep-3 for Windows (Farrugia, 1997) and DIAMOND (Brandenburg,
1999)
;
_computing_publication_material
;
WinGX (Farrugia, 1999) and PLATON (Spek, 2003)
;
_computing_structure_refinement 'SHELXL97 (Sheldrick, 1997)'
_computing_structure_solution 'SHELXS97 (Sheldrick, 1997)'
_diffrn_measured_fraction_theta_full 1
_diffrn_measured_fraction_theta_max 1
_diffrn_measurement_device_type 'Bruker SMART APEXII CCD area-detector'
_diffrn_measurement_method \w
_diffrn_radiation_type MoK\a
_diffrn_radiation_wavelength 0.71073
_diffrn_reflns_av_R_equivalents 0.062
_diffrn_reflns_limit_h_max 16
_diffrn_reflns_limit_h_min -15
_diffrn_reflns_limit_k_max 9
_diffrn_reflns_limit_k_min -9
_diffrn_reflns_limit_l_max 27
_diffrn_reflns_limit_l_min -28
_diffrn_reflns_number 14713
_diffrn_reflns_theta_full 28
_diffrn_reflns_theta_max 28
_diffrn_reflns_theta_min 1.9
_exptl_absorpt_coefficient_mu 2.172
_exptl_absorpt_correction_T_max 0.8219
_exptl_absorpt_correction_T_min 0.5348
_exptl_absorpt_correction_type integration
_exptl_absorpt_process_details '(XPREP; Bruker, 2004)'
_exptl_crystal_colour colourless
_exptl_crystal_density_diffrn 1.675
_exptl_crystal_density_method 'not measured'
_exptl_crystal_description blocky
_exptl_crystal_F_000 952
_exptl_crystal_size_max 0.26
_exptl_crystal_size_mid 0.24
_exptl_crystal_size_min 0.1
_refine_diff_density_max 0.535
_refine_diff_density_min -0.529
_refine_ls_extinction_coef 0.0113(7)
_refine_ls_extinction_expression Fc^*^=kFc[1+0.001xFc^2^\l^3^/sin(2\q)]^-1/4^
_refine_ls_extinction_method SHELXL97
_refine_ls_goodness_of_fit_ref 1.129
_refine_ls_hydrogen_treatment constr
_refine_ls_matrix_type full
_refine_ls_number_parameters 98
_refine_ls_number_reflns 2470
_refine_ls_number_restraints 72
_refine_ls_restrained_S_all 1.187
_refine_ls_R_factor_gt 0.0375
_refine_ls_shift/su_max 0
_refine_ls_structure_factor_coef Fsqd
_refine_ls_weighting_details 'calc w=1/[\s^2^(Fo^2^)+(0.0367P)^2^+3.3848P] where P=(Fo^2^+2Fc^2^)/3'
_refine_ls_weighting_scheme calc
_refine_ls_wR_factor_ref 0.1029
_reflns_number_gt 2088
_reflns_number_total 2470
_reflns_threshold_expression I>2\s(I)
_cod_data_source_file bm3022.cif
_cod_data_source_block I
_cod_database_code 2015836
_cod_database_fobs_code 2015836

loop_
_symmetry_equiv_pos_as_xyz
'x, y, z'
'-x+1/2, -y, z+1/2'
'x+1/2, -y+1/2, -z+1/2'
'-x, y+1/2, -z'
'-x, -y, -z'
'x-1/2, y, -z-1/2'
'-x-1/2, y-1/2, z-1/2'
'x, -y-1/2, z'

loop_
_atom_site_type_symbol
_atom_site_label
_atom_site_fract_x
_atom_site_fract_y
_atom_site_fract_z
_atom_site_U_iso_or_equiv
_atom_site_adp_type
_atom_site_calc_flag
_atom_site_refinement_flags
_atom_site_occupancy
C C1 0.6054(8) 0.75 0.6418(4) 0.100(3) Uani d SDU 1
H H1D 0.6493 0.8588 0.6521 0.12 Uiso calc PR 0.5
H H1E 0.6493 0.6412 0.6521 0.12 Uiso calc PR 0.5
C C2 0.5051(8) 0.75 0.6803(4) 0.136(4) Uani d SDU 1
H H2D 0.4615 0.6415 0.6693 0.163 Uiso calc PR 0.5
H H2E 0.4615 0.8585 0.6693 0.163 Uiso calc PR 0.5
C C3 0.5220(10) 0.75 0.7491(4) 0.143(4) Uani d SDU 1
H H3A 0.5636 0.8592 0.7616 0.172 Uiso calc PR 0.5
H H3B 0.5636 0.6408 0.7616 0.172 Uiso calc PR 0.5
C C4 0.4111(12) 0.75 0.7798(6) 0.200(7) Uani d SDU 1
H H4A 0.4199 0.7296 0.8241 0.301 Uiso calc PR 0.5
H H4B 0.3663 0.6528 0.7622 0.301 Uiso calc PR 0.5
H H4C 0.3756 0.8676 0.7729 0.301 Uiso calc PR 0.5
N N1 0.5833(4) 0.75 0.5769(3) 0.0607(14) Uani d SU 1
H H1A 0.5198 0.6903 0.5696 0.091 Uiso calc PR 0.5
H H1B 0.6384 0.6931 0.5566 0.091 Uiso calc PR 0.5
H H1C 0.5777 0.8666 0.5633 0.091 Uiso calc PR 0.5
C C5 0.9087(8) 0.75 0.3745(4) 0.120(4) Uani d SDU 1
H H5A 0.9515 0.642 0.362 0.144 Uiso calc PR 0.5
H H5B 0.9515 0.858 0.362 0.144 Uiso calc PR 0.5
C C6 0.8103(9) 0.75 0.3375(4) 0.153(4) Uani d SDU 1
H H6A 0.7671 0.8583 0.3491 0.183 Uiso calc PR 0.5
H H6B 0.7671 0.6417 0.3491 0.183 Uiso calc PR 0.5
C C7 0.8219(9) 0.75 0.2682(4) 0.146(5) Uani d SDU 1
H H7A 0.8622 0.6407 0.2544 0.175 Uiso calc PR 0.5
H H7B 0.8622 0.8593 0.2544 0.175 Uiso calc PR 0.5
C C8 0.7073(11) 0.75 0.2410(6) 0.200(7) Uani d SDU 1
H H8A 0.6736 0.8692 0.2476 0.301 Uiso calc PR 0.5
H H8B 0.6635 0.656 0.2612 0.301 Uiso calc PR 0.5
H H8C 0.7112 0.7248 0.1967 0.301 Uiso calc PR 0.5
N N2 0.9055(4) 0.75 0.4391(3) 0.0612(14) Uani d SU 1
H H2A 0.9004 0.8664 0.453 0.092 Uiso calc PR 0.5
H H2B 0.9672 0.6981 0.4541 0.092 Uiso calc PR 0.5
H H2C 0.8467 0.6855 0.4521 0.092 Uiso calc PR 0.5
Sn Sn1 0.74611(2) 0.25 0.51434(2) 0.03951(16) Uani d S 1
Cl Cl1 0.89672(12) 0.25 0.44048(8) 0.0585(4) Uani d S 1
Cl Cl2 0.59657(12) 0.25 0.58776(8) 0.0582(4) Uani d S 1
Cl Cl3 0.83950(8) 0.48901(14) 0.57185(6) 0.0553(3) Uani d . 1
Cl Cl4 0.65350(8) 0.48666(14) 0.45444(5) 0.0530(3) Uani d . 1

loop_
_atom_site_aniso_label
_atom_site_aniso_U_11
_atom_site_aniso_U_22
_atom_site_aniso_U_33
_atom_site_aniso_U_12
_atom_site_aniso_U_13
_atom_site_aniso_U_23
C1 0.111(6) 0.123(8) 0.065(4) 0 -0.002(4) 0
C2 0.132(7) 0.203(10) 0.072(4) 0 0.016(5) 0
C3 0.179(10) 0.182(11) 0.070(4) 0 0.019(6) 0
C4 0.237(14) 0.233(17) 0.132(10) 0 0.094(11) 0
N1 0.051(3) 0.069(4) 0.062(3) 0 0.007(2) 0
C5 0.108(7) 0.192(11) 0.060(4) 0 -0.006(4) 0
C6 0.145(8) 0.241(12) 0.072(5) 0 -0.024(5) 0
C7 0.159(9) 0.211(12) 0.069(5) 0 -0.028(6) 0
C8 0.183(12) 0.287(19) 0.131(11) 0 -0.072(10) 0
N2 0.054(3) 0.073(4) 0.057(3) 0 0.000(2) 0
Sn1 0.0286(2) 0.0297(2) 0.0602(3) 0 -0.00119(15) 0
Cl1 0.0409(7) 0.0607(9) 0.0739(11) 0 0.0154(7) 0
Cl2 0.0392(7) 0.0604(9) 0.0750(11) 0 0.0127(7) 0
Cl3 0.0486(5) 0.0420(5) 0.0754(7) -0.0096(4) -0.0093(5) -0.0098(5)
Cl4 0.0507(5) 0.0384(5) 0.0698(7) 0.0080(4) -0.0084(5) 0.0071(5)

loop_
_atom_type_symbol
_atom_type_description
_atom_type_scat_dispersion_real
_atom_type_scat_dispersion_imag
_atom_type_scat_source
C C 0.0033 0.0016 'International Tables Vol C Tables 4.2.6.8 and 6.1.1.4'
H H 0 0 'International Tables Vol C Tables 4.2.6.8 and 6.1.1.4'
N N 0.0061 0.0033 'International Tables Vol C Tables 4.2.6.8 and 6.1.1.4'
Cl Cl 0.1484 0.1585 'International Tables Vol C Tables 4.2.6.8 and 6.1.1.4'
Sn Sn -0.6537 1.4246 'International Tables Vol C Tables 4.2.6.8 and 6.1.1.4'

loop_
_geom_angle_atom_site_label_1
_geom_angle_atom_site_label_2
_geom_angle_atom_site_label_3
_geom_angle_site_symmetry_1
_geom_angle_site_symmetry_3
_geom_angle
N1 C1 C2 . . 113.2(8)
N1 C1 H1D . . 108.9
C2 C1 H1D . . 108.9
N1 C1 H1E . . 108.9
C2 C1 H1E . . 108.9
H1D C1 H1E . . 107.8
C1 C2 C3 . . 116.1(9)
C1 C2 H2D . . 108.2
C3 C2 H2D . . 108.2
C1 C2 H2E . . 108.2
C3 C2 H2E . . 108.2
H2D C2 H2E . . 107.4
C2 C3 C4 . . 108.1(9)
C2 C3 H3A . . 110.1
C4 C3 H3A . . 110.1
C2 C3 H3B . . 110.1
C4 C3 H3B . . 110.1
H3A C3 H3B . . 108.4
C3 C4 H4A . . 109.5
C3 C4 H4B . . 109.5
H4A C4 H4B . . 109.5
C3 C4 H4C . . 109.5
H4A C4 H4C . . 109.5
H4B C4 H4C . . 109.5
C1 N1 H1A . . 109.5
C1 N1 H1B . . 109.5
H1A N1 H1B . . 109.5
C1 N1 H1C . . 109.5
H1A N1 H1C . . 109.5
H1B N1 H1C . . 109.5
N2 C5 C6 . . 122.0(9)
N2 C5 H5A . . 106.8
C6 C5 H5A . . 106.8
N2 C5 H5B . . 106.8
C6 C5 H5B . . 106.8
H5A C5 H5B . . 106.7
C5 C6 C7 . . 118.2(9)
C5 C6 H6A . . 107.7
C7 C6 H6A . . 107.7
C5 C6 H6B . . 107.7
C7 C6 H6B . . 107.7
H6A C6 H6B . . 107.1
C6 C7 C8 . . 107.3(9)
C6 C7 H7A . . 110.2
C8 C7 H7A . . 110.2
C6 C7 H7B . . 110.2
C8 C7 H7B . . 110.2
H7A C7 H7B . . 108.5
C7 C8 H8A . . 109.5
C7 C8 H8B . . 109.5
H8A C8 H8B . . 109.5
C7 C8 H8C . . 109.5
H8A C8 H8C . . 109.5
H8B C8 H8C . . 109.5
C5 N2 H2A . . 109.5
C5 N2 H2B . . 109.5
H2A N2 H2B . . 109.5
C5 N2 H2C . . 109.5
H2A N2 H2C . . 109.5
H2B N2 H2C . . 109.5
Cl1 Sn1 Cl2 . . 179.97(6)
Cl1 Sn1 Cl3 . . 88.83(4)
Cl1 Sn1 Cl4 . . 90.21(4)
Cl2 Sn1 Cl3 . . 91.15(4)
Cl2 Sn1 Cl4 . . 89.82(4)
Cl3 Sn1 Cl3 . 8_565 92.05(5)
Cl3 Sn1 Cl4 . . 88.76(4)
Cl3 Sn1 Cl4 8_565 . 178.72(4)
Cl4 Sn1 Cl4 8_565 . 90.41(5)

loop_
_geom_bond_atom_site_label_1
_geom_bond_atom_site_label_2
_geom_bond_distance
C1 N1 1.422(10)
C1 C2 1.474(8)
C1 H1D 0.98
C1 H1E 0.98
C2 C3 1.492(8)
C2 H2D 0.98
C2 H2E 0.98
C3 C4 1.501(9)
C3 H3A 0.98
C3 H3B 0.98
C4 H4A 0.97
C4 H4B 0.97
C4 H4C 0.97
N1 H1A 0.9
N1 H1B 0.9
N1 H1C 0.9
C5 N2 1.388(10)
C5 C6 1.438(9)
C5 H5A 0.98
C5 H5B 0.98
C6 C7 1.496(8)
C6 H6A 0.98
C6 H6B 0.98
C7 C8 1.511(9)
C7 H7A 0.98
C7 H7B 0.98
C8 H8A 0.97
C8 H8B 0.97
C8 H8C 0.97
N2 H2A 0.9
N2 H2B 0.9
N2 H2C 0.9
Sn1 Cl1 2.4235(15)
Sn1 Cl2 2.4075(15)
Sn1 Cl3 2.4172(10)
Sn1 Cl4 2.4273(10)

loop_
_geom_hbond_atom_site_label_D
_geom_hbond_atom_site_label_H
_geom_hbond_atom_site_label_A
_geom_hbond_site_symmetry_A
_geom_hbond_distance_DH
_geom_hbond_distance_HA
_geom_hbond_distance_DA
_geom_hbond_angle_DHA
N1 H1A Cl4 5_666 0.9 2.52 3.423(5) 177
N1 H1B Cl4 . 0.9 2.67 3.365(5) 135
N1 H1B Cl3 . 0.9 2.88 3.651(5) 145
N1 H1C Cl4 8_575 0.9 2.73 3.365(5) 128
N1 H1C Cl2 1_565 0.9 2.85 3.6502(5) 149
N2 H2A Cl1 1_565 0.9 2.81 3.6408(2) 155
N2 H2A Cl3 8_575 0.9 2.86 3.519(5) 131
N2 H2B Cl3 5_766 0.9 2.77 3.564(5) 147
N2 H2B Cl1 5_766 0.9 2.83 3.533(6) 136
N2 H2C Cl4 . 0.9 2.76 3.630(5) 163

loop_
_geom_torsion_atom_site_label_1
_geom_torsion_atom_site_label_2
_geom_torsion_atom_site_label_3
_geom_torsion_atom_site_label_4
_geom_torsion
N1 C1 C2 C3 180
C1 C2 C3 C4 180
N2 C5 C6 C7 180
C5 C6 C7 C8 180
